data_4127810
loop_
_publ_author_name
'Wang, Jinlian'
'Chu, Ming'
'Fan, Jian-Xun'
'Lau, Tsz-Ki'
'Ren, Ai-Min'
'Lu, Xinhui'
'Miao, Qian'

_publ_section_title
;
 Crystal Engineering of Biphenylene-Containing Acenes for High-Mobility
 Organic Semiconductors.
;
_journal_issue 8
_journal_name_full 'Journal of the American Chemical Society'
_journal_page_first 3589
_journal_page_last 3596
_journal_paper_doi 10.1021/jacs.8b12671
_journal_volume 141
_journal_year 2019
_chemical_formula_sum 'C66 H82'
_chemical_formula_weight 875.31
_chemical_name_systematic 5,9,14,18-tetraoctyl-bisnaphtho[2',3':3,4]cyclobut[1,2-b:1',2'-i]anthracene
_space_group_crystal_system monoclinic
_space_group_IT_number 14
_space_group_name_Hall '-P 2yn'
_space_group_name_H-M_alt 'P 1 21/n 1'
_symmetry_space_group_name_Hall '-P 2yn'
_symmetry_space_group_name_H-M 'P 1 21/n 1'
_atom_sites_solution_hydrogens geom
_audit_creation_method SHELXL-2014/6
_cell_angle_alpha 90
_cell_angle_beta 100.3132(13)
_cell_angle_gamma 90
_cell_formula_units_Z 2
_cell_length_a 18.5667(8)
_cell_length_b 5.4401(2)
_cell_length_c 26.2707(10)
_cell_measurement_reflns_used 109
_cell_measurement_temperature 296(2)
_cell_measurement_theta_max 15
_cell_measurement_theta_min 15
_cell_volume 2610.59(18)
_computing_cell_refinement 'BRUKER D8VENTURE DIFFRACTOMETER'
_computing_data_collection 'BRUKER D8VENTURE DIFFRACTOMETER'
_computing_data_reduction 'BRUKER D8VENTURE DIFFRACTOMETER'
_computing_molecular_graphics 'BRUKER SHELXTL'
_computing_publication_material 'BRUKER SHELXTL'
_computing_structure_refinement 'SHELXL-2014/6 (Sheldrick, 2014)'
_diffrn_ambient_temperature 296(2)
_diffrn_measured_fraction_theta_full 0.999
_diffrn_measured_fraction_theta_max 0.999
_diffrn_measurement_device_type 'BRUKER D8VENTURE DIFFRACTOMETER'
_diffrn_measurement_method 'PHI & OMEGA SCAN'
_diffrn_radiation_type MoK\a
_diffrn_radiation_wavelength 0.71073
_diffrn_reflns_av_R_equivalents 0.0852
_diffrn_reflns_av_unetI/netI 0.0524
_diffrn_reflns_Laue_measured_fraction_full 0.999
_diffrn_reflns_Laue_measured_fraction_max 0.999
_diffrn_reflns_limit_h_max 22
_diffrn_reflns_limit_h_min -22
_diffrn_reflns_limit_k_max 6
_diffrn_reflns_limit_k_min -6
_diffrn_reflns_limit_l_max 31
_diffrn_reflns_limit_l_min -31
_diffrn_reflns_number 44940
_diffrn_reflns_point_group_measured_fraction_full 0.999
_diffrn_reflns_point_group_measured_fraction_max 0.999
_diffrn_reflns_theta_full 25.242
_diffrn_reflns_theta_max 25.250
_diffrn_reflns_theta_min 2.230
_exptl_absorpt_coefficient_mu 0.062
_exptl_absorpt_correction_T_max 0.7456
_exptl_absorpt_correction_T_min 0.6540
_exptl_absorpt_correction_type multi-scan
_exptl_crystal_colour yellow
_exptl_crystal_density_diffrn 1.114
_exptl_crystal_description block
_exptl_crystal_F_000 956
_exptl_crystal_size_max 0.400
_exptl_crystal_size_mid 0.300
_exptl_crystal_size_min 0.200
_refine_diff_density_max 0.289
_refine_diff_density_min -0.297
_refine_diff_density_rms 0.045
_refine_ls_extinction_method none
_refine_ls_goodness_of_fit_ref 1.019
_refine_ls_hydrogen_treatment constr
_refine_ls_matrix_type full
_refine_ls_number_parameters 298
_refine_ls_number_reflns 4731
_refine_ls_number_restraints 0
_refine_ls_restrained_S_all 1.019
_refine_ls_R_factor_all 0.1222
_refine_ls_R_factor_gt 0.0712
_refine_ls_shift/su_max 0.000
_refine_ls_shift/su_mean 0.000
_refine_ls_structure_factor_coef Fsqd
_refine_ls_weighting_details 'w=1/[\s^2^(Fo^2^)+(0.0981P)^2^+1.3749P] where P=(Fo^2^+2Fc^2^)/3'
_refine_ls_weighting_scheme calc
_refine_ls_wR_factor_gt 0.1742
_refine_ls_wR_factor_ref 0.2024
_reflns_Friedel_coverage 0.000
_reflns_number_gt 2938
_reflns_number_total 4731
_reflns_threshold_expression 'I > 2\s(I)'
_cod_data_source_file ja8b12671_si_006.cif
_cod_data_source_block 2c
_cod_database_code 4127810
_shelx_space_group_comment
;
The symmetry employed for this shelxl refinement is uniquely defined
by the following loop, which should always be used as a source of
symmetry information in preference to the above space-group names.
They are only intended as comments.
;
_shelx_estimated_absorpt_t_min 0.976
_shelx_estimated_absorpt_t_max 0.988
_shelxl_version_number 2014/6

loop_
_space_group_symop_operation_xyz
'x, y, z'
'-x+1/2, y+1/2, -z+1/2'
'-x, -y, -z'
'x-1/2, -y-1/2, z-1/2'

loop_
_atom_site_label
_atom_site_type_symbol
_atom_site_fract_x
_atom_site_fract_y
_atom_site_fract_z
_atom_site_U_iso_or_equiv
_atom_site_adp_type
_atom_site_occupancy
_atom_site_site_symmetry_order
_atom_site_calc_flag
_atom_site_refinement_flags_posn
_atom_site_refinement_flags_adp
C1 C 0.54949(15) 0.3209(5) 0.02073(10) 0.0403(7) Uani 1 1 d . .
H1 H 0.5827 0.2000 0.0346 0.048 Uiso 1 1 calc R U
C2 C 0.48055(14) 0.3207(4) 0.03436(9) 0.0357(6) Uani 1 1 d . .
C3 C 0.46122(14) 0.1444(5) 0.07025(10) 0.0387(6) Uani 1 1 d . .
H3A H 0.4939 0.0231 0.0846 0.046 Uiso 1 1 calc R U
C4 C 0.39406(14) 0.1612(5) 0.08233(9) 0.0357(6) Uani 1 1 d . .
C5 C 0.34024(14) 0.0640(5) 0.11395(9) 0.0352(6) Uani 1 1 d . .
C6 C 0.32864(14) -0.0988(4) 0.15057(9) 0.0351(6) Uani 1 1 d . .
C7 C 0.25633(14) -0.0834(4) 0.16423(9) 0.0338(6) Uani 1 1 d . .
C8 C 0.23578(15) -0.2466(5) 0.20085(10) 0.0404(7) Uani 1 1 d . .
H8A H 0.2693 -0.3636 0.2162 0.048 Uiso 1 1 calc R U
C9 C 0.16817(15) -0.2378(5) 0.21440(10) 0.0447(7) Uani 1 1 d . .
H9A H 0.1562 -0.3489 0.2385 0.054 Uiso 1 1 calc R U
C10 C 0.11744(15) -0.0645(5) 0.19252(10) 0.0433(7) Uani 1 1 d . .
H10A H 0.0716 -0.0584 0.2020 0.052 Uiso 1 1 calc R U
C11 C 0.13495(14) 0.0984(5) 0.15678(9) 0.0392(6) Uani 1 1 d . .
H11A H 0.1005 0.2149 0.1425 0.047 Uiso 1 1 calc R U
C12 C 0.20363(13) 0.0947(4) 0.14099(9) 0.0332(6) Uani 1 1 d . .
C13 C 0.21908(13) 0.2678(4) 0.10229(9) 0.0332(6) Uani 1 1 d . .
C14 C 0.28703(14) 0.2437(4) 0.09045(9) 0.0338(6) Uani 1 1 d . .
C15 C 0.34152(14) 0.3427(5) 0.05948(9) 0.0362(6) Uani 1 1 d . .
C16 C 0.35709(14) 0.5132(5) 0.02593(10) 0.0397(7) Uani 1 1 d . .
H16A H 0.3228 0.6306 0.0119 0.048 Uiso 1 1 calc R U
C17 C 0.42863(14) 0.5067(5) 0.01269(9) 0.0356(6) Uani 1 1 d . .
C18 C 0.38339(15) -0.2820(5) 0.17754(10) 0.0440(7) Uani 1 1 d . .
H18A H 0.3884 -0.2560 0.2145 0.053 Uiso 1 1 calc R U
H18B H 0.3633 -0.4454 0.1702 0.053 Uiso 1 1 calc R U
C19 C 0.45833(16) -0.2777(5) 0.16403(11) 0.0499(8) Uani 1 1 d . .
H19A H 0.4792 -0.1153 0.1714 0.060 Uiso 1 1 calc R U
H19B H 0.4541 -0.3062 0.1272 0.060 Uiso 1 1 calc R U
C20 C 0.51020(16) -0.4670(5) 0.19300(12) 0.0541(8) Uani 1 1 d . .
H20A H 0.5161 -0.4347 0.2298 0.065 Uiso 1 1 calc R U
H20B H 0.4886 -0.6290 0.1867 0.065 Uiso 1 1 calc R U
C21 C 0.58458(19) -0.4662(6) 0.17743(14) 0.0699(10) Uani 1 1 d . .
H21A H 0.5780 -0.4894 0.1403 0.084 Uiso 1 1 calc R U
H21B H 0.6064 -0.3055 0.1851 0.084 Uiso 1 1 calc R U
C22 C 0.6372(2) -0.6564(8) 0.20291(19) 0.1010(14) Uani 1 1 d . .
H22A H 0.6165 -0.8176 0.1938 0.121 Uiso 1 1 calc R U
H22B H 0.6420 -0.6386 0.2401 0.121 Uiso 1 1 calc R U
C23 C 0.7133(3) -0.6457(12) 0.1888(2) 0.1274(19) Uani 1 1 d . .
H23A H 0.7325 -0.4814 0.1963 0.153 Uiso 1 1 calc R U
H23B H 0.7447 -0.7581 0.2114 0.153 Uiso 1 1 calc R U
C24 C 0.7191(3) -0.7057(12) 0.1343(3) 0.1333(19) Uani 1 1 d . .
H24A H 0.7672 -0.6564 0.1285 0.160 Uiso 1 1 calc R U
H24B H 0.6833 -0.6087 0.1113 0.160 Uiso 1 1 calc R U
C25 C 0.7078(4) -0.9706(11) 0.1198(3) 0.165(3) Uani 1 1 d . .
H25A H 0.7125 -0.9926 0.0843 0.248 Uiso 1 1 calc R U
H25B H 0.7439 -1.0686 0.1415 0.248 Uiso 1 1 calc R U
H25C H 0.6598 -1.0208 0.1244 0.248 Uiso 1 1 calc R U
C26 C 0.16181(14) 0.4500(5) 0.07861(9) 0.0360(6) Uani 1 1 d . .
H26A H 0.1497 0.5525 0.1061 0.043 Uiso 1 1 calc R U
H26B H 0.1180 0.3598 0.0638 0.043 Uiso 1 1 calc R U
C27 C 0.18204(14) 0.6161(5) 0.03719(10) 0.0370(6) Uani 1 1 d . .
H27A H 0.1961 0.5155 0.0101 0.044 Uiso 1 1 calc R U
H27B H 0.2241 0.7146 0.0521 0.044 Uiso 1 1 calc R U
C28 C 0.12030(14) 0.7855(5) 0.01352(10) 0.0411(7) Uani 1 1 d . .
H28A H 0.0773 0.6872 0.0005 0.049 Uiso 1 1 calc R U
H28B H 0.1082 0.8925 0.0403 0.049 Uiso 1 1 calc R U
C29 C 0.13836(15) 0.9417(5) -0.03004(11) 0.0468(7) Uani 1 1 d . .
H29A H 0.1512 0.8340 -0.0564 0.056 Uiso 1 1 calc R U
H29B H 0.1811 1.0406 -0.0168 0.056 Uiso 1 1 calc R U
C30 C 0.07739(16) 1.1111(5) -0.05506(11) 0.0496(7) Uani 1 1 d . .
H30A H 0.0676 1.2293 -0.0295 0.060 Uiso 1 1 calc R U
H30B H 0.0333 1.0145 -0.0655 0.060 Uiso 1 1 calc R U
C31 C 0.09377(18) 1.2496(6) -0.10180(12) 0.0602(9) Uani 1 1 d . .
H31A H 0.1397 1.3367 -0.0918 0.072 Uiso 1 1 calc R U
H31B H 0.1002 1.1313 -0.1282 0.072 Uiso 1 1 calc R U
C32 C 0.03602(18) 1.4307(6) -0.12481(12) 0.0630(9) Uani 1 1 d . .
H32A H 0.0346 1.5629 -0.1002 0.076 Uiso 1 1 calc R U
H32B H -0.0112 1.3494 -0.1301 0.076 Uiso 1 1 calc R U
C33 C 0.0476(2) 1.5397(8) -0.17534(15) 0.0950(13) Uani 1 1 d . .
H33A H 0.0088 1.6531 -0.1877 0.142 Uiso 1 1 calc R U
H33B H 0.0937 1.6246 -0.1703 0.142 Uiso 1 1 calc R U
H33C H 0.0478 1.4108 -0.2003 0.142 Uiso 1 1 calc R U

loop_
_atom_site_aniso_label
_atom_site_aniso_U_11
_atom_site_aniso_U_22
_atom_site_aniso_U_33
_atom_site_aniso_U_23
_atom_site_aniso_U_13
_atom_site_aniso_U_12
C1 0.0406(16) 0.0360(15) 0.0468(15) 0.0117(13) 0.0147(12) 0.0092(12)
C2 0.0362(15) 0.0336(14) 0.0399(14) 0.0047(12) 0.0139(11) 0.0016(12)
C3 0.0393(16) 0.0345(14) 0.0449(15) 0.0093(12) 0.0144(12) 0.0063(12)
C4 0.0391(16) 0.0334(14) 0.0369(14) 0.0037(11) 0.0127(12) 0.0011(12)
C5 0.0356(15) 0.0322(13) 0.0399(14) -0.0007(12) 0.0128(11) -0.0016(11)
C6 0.0404(16) 0.0297(13) 0.0361(14) 0.0029(11) 0.0092(11) -0.0015(12)
C7 0.0389(15) 0.0327(14) 0.0309(13) -0.0025(11) 0.0090(11) -0.0057(12)
C8 0.0463(18) 0.0375(15) 0.0382(14) 0.0046(12) 0.0096(12) -0.0052(13)
C9 0.0516(18) 0.0458(16) 0.0405(15) 0.0028(13) 0.0184(13) -0.0140(14)
C10 0.0403(17) 0.0511(17) 0.0432(15) -0.0043(14) 0.0203(13) -0.0082(14)
C11 0.0391(16) 0.0405(15) 0.0401(14) -0.0013(12) 0.0128(12) -0.0023(12)
C12 0.0359(15) 0.0327(14) 0.0326(13) -0.0045(11) 0.0108(11) -0.0059(11)
C13 0.0349(15) 0.0317(13) 0.0338(13) -0.0031(11) 0.0086(11) -0.0037(11)
C14 0.0380(15) 0.0298(13) 0.0353(14) 0.0038(11) 0.0106(11) -0.0014(11)
C15 0.0347(15) 0.0366(14) 0.0394(14) 0.0028(12) 0.0120(11) 0.0022(12)
C16 0.0374(16) 0.0384(15) 0.0453(15) 0.0115(13) 0.0130(12) 0.0068(12)
C17 0.0355(15) 0.0353(14) 0.0385(14) 0.0060(12) 0.0133(11) 0.0032(12)
C18 0.0491(17) 0.0360(15) 0.0492(16) 0.0078(13) 0.0153(13) 0.0005(13)
C19 0.0553(19) 0.0407(16) 0.0546(18) 0.0071(14) 0.0127(14) 0.0019(14)
C20 0.053(2) 0.0473(17) 0.0606(19) 0.0111(15) 0.0075(15) 0.0042(15)
C21 0.065(2) 0.062(2) 0.084(2) 0.0118(19) 0.0150(18) 0.0069(18)
C22 0.073(3) 0.100(3) 0.131(4) 0.031(3) 0.023(3) 0.027(3)
C23 0.082(3) 0.168(5) 0.135(4) 0.021(4) 0.027(3) 0.038(3)
C24 0.102(4) 0.148(6) 0.152(5) 0.023(4) 0.029(3) 0.005(4)
C25 0.168(6) 0.107(5) 0.241(8) 0.045(5) 0.088(5) 0.035(4)
C26 0.0325(15) 0.0365(14) 0.0401(14) -0.0010(12) 0.0095(11) -0.0015(12)
C27 0.0357(15) 0.0333(14) 0.0432(15) 0.0006(12) 0.0102(12) 0.0028(12)
C28 0.0381(16) 0.0365(15) 0.0489(16) 0.0002(13) 0.0083(12) 0.0049(12)
C29 0.0460(18) 0.0414(16) 0.0531(17) 0.0059(14) 0.0091(13) 0.0040(13)
C30 0.0503(18) 0.0418(16) 0.0550(17) 0.0009(14) 0.0050(14) 0.0074(14)
C31 0.060(2) 0.0513(18) 0.067(2) 0.0137(16) 0.0056(16) 0.0084(16)
C32 0.067(2) 0.0541(19) 0.062(2) 0.0046(17) -0.0047(16) 0.0081(17)
C33 0.099(3) 0.095(3) 0.087(3) 0.042(2) 0.007(2) 0.015(3)

loop_
_atom_type_symbol
_atom_type_description
_atom_type_scat_dispersion_real
_atom_type_scat_dispersion_imag
_atom_type_scat_source
C C 0.0033 0.0016 'International Tables Vol C Tables 4.2.6.8 and 6.1.1.4'
H H 0.0000 0.0000 'International Tables Vol C Tables 4.2.6.8 and 6.1.1.4'

loop_
_geom_angle_atom_site_label_1
_geom_angle_atom_site_label_2
_geom_angle_atom_site_label_3
_geom_angle
_geom_angle_site_symmetry_1
_geom_angle_site_symmetry_3
C2 C1 C17 123.3(2) . 3_665
C1 C2 C3 121.3(2) . .
C1 C2 C17 118.6(2) . .
C3 C2 C17 120.0(2) . .
C4 C3 C2 117.5(2) . .
C3 C4 C15 122.4(2) . .
C3 C4 C5 147.4(2) . .
C15 C4 C5 90.2(2) . .
C6 C5 C14 124.2(2) . .
C6 C5 C4 145.9(2) . .
C14 C5 C4 89.84(19) . .
C5 C6 C7 114.2(2) . .
C5 C6 C18 126.0(2) . .
C7 C6 C18 119.8(2) . .
C8 C7 C12 117.9(2) . .
C8 C7 C6 120.5(2) . .
C12 C7 C6 121.6(2) . .
C9 C8 C7 121.9(3) . .
C8 C9 C10 120.3(3) . .
C11 C10 C9 119.8(3) . .
C10 C11 C12 122.0(3) . .
C11 C12 C7 118.0(2) . .
C11 C12 C13 119.9(2) . .
C7 C12 C13 122.1(2) . .
C14 C13 C12 114.0(2) . .
C14 C13 C26 125.8(2) . .
C12 C13 C26 120.2(2) . .
C13 C14 C5 123.9(2) . .
C13 C14 C15 146.1(2) . .
C5 C14 C15 89.92(19) . .
C16 C15 C4 122.4(2) . .
C16 C15 C14 147.5(2) . .
C4 C15 C14 90.00(19) . .
C15 C16 C17 117.3(2) . .
C1 C17 C16 121.6(2) 3_665 .
C1 C17 C2 118.1(2) 3_665 .
C16 C17 C2 120.3(2) . .
C19 C18 C6 117.1(2) . .
C18 C19 C20 113.8(2) . .
C21 C20 C19 113.0(2) . .
C22 C21 C20 115.6(3) . .
C21 C22 C23 115.1(4) . .
C24 C23 C22 117.0(5) . .
C23 C24 C25 115.0(6) . .
C13 C26 C27 116.3(2) . .
C26 C27 C28 113.0(2) . .
C29 C28 C27 113.5(2) . .
C28 C29 C30 114.9(2) . .
C29 C30 C31 114.2(2) . .
C32 C31 C30 114.8(3) . .
C31 C32 C33 114.2(3) . .

loop_
_geom_bond_atom_site_label_1
_geom_bond_atom_site_label_2
_geom_bond_distance
_geom_bond_site_symmetry_2
C1 C2 1.390(4) .
C1 C17 1.394(3) 3_665
C2 C3 1.435(3) .
C2 C17 1.442(3) .
C3 C4 1.344(3) .
C4 C15 1.441(3) .
C4 C5 1.505(3) .
C5 C6 1.353(3) .
C5 C14 1.447(3) .
C6 C7 1.453(3) .
C6 C18 1.507(4) .
C7 C8 1.411(3) .
C7 C12 1.433(4) .
C8 C9 1.366(4) .
C9 C10 1.383(4) .
C10 C11 1.372(4) .
C11 C12 1.410(3) .
C12 C13 1.451(3) .
C13 C14 1.359(3) .
C13 C26 1.505(3) .
C14 C15 1.507(3) .
C15 C16 1.346(3) .
C16 C17 1.432(3) .
C17 C1 1.394(3) 3_665
C18 C19 1.496(4) .
C19 C20 1.518(4) .
C20 C21 1.509(4) .
C21 C22 1.496(5) .
C22 C23 1.525(6) .
C23 C24 1.493(7) .
C24 C25 1.496(8) .
C26 C27 1.513(3) .
C27 C28 1.515(3) .
C28 C29 1.511(4) .
C29 C30 1.515(4) .
C30 C31 1.517(4) .
C31 C32 1.501(4) .
C32 C33 1.504(5) .
